data_4329788
loop_
_publ_author_name
'Seiji Akatsu'
'Yasunori Kanematsu'
'Taka-aki Kurihara'
'Shota Sueyoshi'
'Yasuhiro Arikawa'
'Masayoshi Onishi'
'Shoji Ishizaka'
'Noboru Kitamura'
'Yoshihide Nakao'
'Shigeyoshi Sakaki'
'Keisuke Umakoshi'

_publ_contact_author_address
;
        Division of Chemistry and Materials Science
    Graduate School of Engineering
    Nagasaki University
    Bunkyo-machi, Nagasaki 852-8521
    Japan
;
_publ_contact_author_email ' kumks@nagasaki-u.ac.jp '
_publ_contact_author_fax ' +81-95-819-2672 '
_publ_contact_author_name ' Prof. Keisuke Umakoshi '
_publ_contact_author_phone ' +81-95-819-2672 '
_publ_section_title
;
 Syntheses and Luminescent Properties of 3,5-Diphenylpyrazolato-Bridged
 Heteropolynuclear Platinum Complexes. The Influence of Chloride Ligands
 on the Emission Energy Revealed by the Systematic Replacement of Chloride
 Ligands by 3,5-Dimethylpyrazolate
;
_journal_name_full 'Inorganic Chemistry'
_journal_page_first 7977
_journal_page_last 7992
_journal_paper_doi 10.1021/ic202663q
_journal_volume 51
_journal_year 2012
_chemical_formula_moiety 'C94 H74 Cl2 Cu2 N14 Pt2'
_chemical_formula_sum 'C94 H74 Cl2 Cu2 N14 Pt2'
_chemical_formula_weight 1987.89
_space_group_IT_number 52
_symmetry_cell_setting orthorhombic
_symmetry_Int_Tables_number 52
_symmetry_space_group_name_Hall '-P 2a 2bc'
_symmetry_space_group_name_H-M 'P n n a'
_atom_sites_solution_hydrogens geom
_atom_sites_solution_primary direct
_atom_sites_solution_secondary difmap
_cell_angle_alpha 90.0000
_cell_angle_beta 90.0000
_cell_angle_gamma 90.0000
_cell_formula_units_Z 4
_cell_length_a 18.3146(5)
_cell_length_b 22.6251(5)
_cell_length_c 19.7815(5)
_cell_measurement_reflns_used 15351
_cell_measurement_temperature 296
_cell_measurement_theta_max 27.48
_cell_measurement_theta_min 3.03
_cell_volume 8196.9(4)
_computing_cell_refinement CrystalClear
_computing_data_collection 'CrystalClear (Rigaku Corp., 2000)'
_computing_data_reduction CrystalClear
_computing_molecular_graphics 'CrystalStructure 4.0'
_computing_publication_material 'CrystalStructure 4.0 (Rigaku, 2010)'
_computing_structure_refinement 'SHELXL97 (Sheldrick, 2008)'
_computing_structure_solution 'SIR92 (Altomare, et al., 1994)'
_diffrn_ambient_temperature 296
_diffrn_detector_area_resol_mean 14.71
_diffrn_measured_fraction_theta_full 0.972
_diffrn_measured_fraction_theta_max 0.972
_diffrn_measurement_device_type 'Rigaku/MSC Mercury CCD'
_diffrn_measurement_method \w
_diffrn_radiation_type 'Mo K\a'
_diffrn_radiation_wavelength 0.71070
_diffrn_reflns_av_R_equivalents 0.0290
_diffrn_reflns_limit_h_max 23
_diffrn_reflns_limit_h_min -11
_diffrn_reflns_limit_k_max 28
_diffrn_reflns_limit_k_min -29
_diffrn_reflns_limit_l_max 24
_diffrn_reflns_limit_l_min -25
_diffrn_reflns_number 58362
_diffrn_reflns_theta_full 27.48
_diffrn_reflns_theta_max 27.48
_diffrn_standards_number 0
_exptl_absorpt_coefficient_mu 4.023
_exptl_absorpt_correction_T_max 0.299
_exptl_absorpt_correction_T_min 0.197
_exptl_absorpt_correction_type multi-scan
_exptl_absorpt_process_details 'REQAB (Rigaku, 1998)'
_exptl_crystal_colour colorless
_exptl_crystal_density_diffrn 1.611
_exptl_crystal_description prism
_exptl_crystal_F_000 3936.00
_exptl_crystal_size_max 0.400
_exptl_crystal_size_mid 0.400
_exptl_crystal_size_min 0.300
_refine_diff_density_max 1.870
_refine_diff_density_min -0.690
_refine_ls_extinction_method none
_refine_ls_goodness_of_fit_ref 1.214
_refine_ls_hydrogen_treatment constr
_refine_ls_number_parameters 515
_refine_ls_number_reflns 9141
_refine_ls_number_restraints 0
_refine_ls_R_factor_gt 0.0448
_refine_ls_shift/su_max 0.006
_refine_ls_structure_factor_coef Fsqd
_refine_ls_weighting_details 'w = 1/[\s^2^(Fo^2^)+(0.0319P)^2^+17.8831P] where P=(Fo^2^+2Fc^2^)/3'
_refine_ls_weighting_scheme calc
_refine_ls_wR_factor_ref 0.0907
_reflns_number_gt 8940
_reflns_number_total 9141
_reflns_threshold_expression F^2^>2.0\s(F^2^)
_cod_data_source_file ic202663q_si_002_5.cif
_cod_data_source_block '[Pt2Cu2Cl2(dppz)4(dppzH)2]'
_cod_database_code 4329788

loop_
_symmetry_equiv_pos_site_id
_symmetry_equiv_pos_as_xyz
1 +X,+Y,+Z
2 -X,1/2+Y,1/2+Z
3 1/2+X,1/2-Y,1/2+Z
4 1/2-X,-Y,+Z
5 -X,-Y,-Z
6 +X,1/2-Y,1/2-Z
7 1/2-X,1/2+Y,1/2-Z
8 1/2+X,+Y,-Z

loop_
_atom_site_label
_atom_site_type_symbol
_atom_site_fract_x
_atom_site_fract_y
_atom_site_fract_z
_atom_site_U_iso_or_equiv
_atom_site_adp_type
_atom_site_occupancy
_atom_site_symmetry_multiplicity
_atom_site_calc_flag
_atom_site_refinement_flags
Pt1 Pt 0.613449(8) 0.238169(7) 0.349211(8) 0.03003(6) Uani 1.0 8 d .
Cu1 Cu 0.49944(3) 0.18193(3) 0.23376(3) 0.03889(13) Uani 1.0 8 d .
Cl1 Cl 0.62961(6) 0.14345(5) 0.30625(6) 0.0400(3) Uani 1.0 8 d .
N1 N 0.4260(5) 0.5364(4) 0.0761(6) 0.138(4) Uani 1.0 8 d .
N11 N 0.50920(19) 0.21797(17) 0.36952(18) 0.0339(8) Uani 1.0 8 d .
N12 N 0.46198(18) 0.19849(17) 0.32064(18) 0.0349(8) Uani 1.0 8 d .
N21 N 0.59430(18) 0.32264(16) 0.37704(18) 0.0325(8) Uani 1.0 8 d .
N22 N 0.53293(19) 0.34868(17) 0.34979(18) 0.0342(8) Uani 1.0 8 d .
N31 N 0.7209(2) 0.25638(16) 0.33786(18) 0.0330(8) Uani 1.0 8 d .
N32 N 0.74129(19) 0.30732(17) 0.3066(2) 0.0383(9) Uani 1.0 8 d .
C1 C 0.5015(7) 0.4429(4) 0.0957(5) 0.123(4) Uani 1.0 8 d .
C2 C 0.4575(5) 0.4952(4) 0.0856(5) 0.084(2) Uani 1.0 8 d .
C13 C 0.3980(3) 0.1860(3) 0.3518(3) 0.0375(10) Uani 1.0 8 d .
C14 C 0.4048(3) 0.1967(3) 0.4201(3) 0.0452(12) Uani 1.0 8 d .
C15 C 0.4753(3) 0.2176(3) 0.4299(3) 0.0384(10) Uani 1.0 8 d .
C23 C 0.5296(3) 0.4045(2) 0.3743(3) 0.0395(10) Uani 1.0 8 d .
C24 C 0.5894(3) 0.4145(3) 0.4153(3) 0.0466(12) Uani 1.0 8 d .
C25 C 0.6286(3) 0.3627(3) 0.4166(3) 0.0411(11) Uani 1.0 8 d .
C33 C 0.8135(3) 0.3172(3) 0.3125(3) 0.0434(11) Uani 1.0 8 d .
C34 C 0.8408(3) 0.2704(3) 0.3492(3) 0.0455(12) Uani 1.0 8 d .
C35 C 0.7821(3) 0.2334(2) 0.3643(3) 0.0368(10) Uani 1.0 8 d .
C131 C 0.3324(3) 0.1649(3) 0.3160(3) 0.0442(12) Uani 1.0 8 d .
C132 C 0.2821(4) 0.1319(4) 0.3523(3) 0.0702(19) Uani 1.0 8 d .
C133 C 0.2164(4) 0.1149(4) 0.3230(4) 0.086(3) Uani 1.0 8 d .
C134 C 0.2001(4) 0.1313(4) 0.2587(4) 0.084(3) Uani 1.0 8 d .
C135 C 0.2500(4) 0.1622(4) 0.2215(4) 0.0743(19) Uani 1.0 8 d .
C136 C 0.3158(3) 0.1787(3) 0.2497(3) 0.0517(13) Uani 1.0 8 d .
C151 C 0.5095(3) 0.2350(3) 0.4947(3) 0.0421(11) Uani 1.0 8 d .
C152 C 0.5057(3) 0.2932(3) 0.5170(3) 0.0563(14) Uani 1.0 8 d .
C153 C 0.5332(4) 0.3087(4) 0.5798(4) 0.076(2) Uani 1.0 8 d .
C154 C 0.5643(5) 0.2674(5) 0.6203(4) 0.087(3) Uani 1.0 8 d .
C155 C 0.5688(5) 0.2098(5) 0.5993(4) 0.092(3) Uani 1.0 8 d .
C156 C 0.5411(4) 0.1940(4) 0.5365(3) 0.0699(18) Uani 1.0 8 d .
C231 C 0.4677(3) 0.4441(3) 0.3616(3) 0.0461(12) Uani 1.0 8 d .
C232 C 0.4523(4) 0.4886(3) 0.4075(4) 0.0705(19) Uani 1.0 8 d .
C233 C 0.3924(4) 0.5251(3) 0.4001(4) 0.077(2) Uani 1.0 8 d .
C234 C 0.3461(4) 0.5181(3) 0.3478(4) 0.076(2) Uani 1.0 8 d .
C235 C 0.3608(4) 0.4756(3) 0.3009(5) 0.085(3) Uani 1.0 8 d .
C236 C 0.4208(4) 0.4389(3) 0.3074(4) 0.0685(18) Uani 1.0 8 d .
C251 C 0.6947(3) 0.3511(3) 0.4573(3) 0.0459(12) Uani 1.0 8 d .
C252 C 0.7015(3) 0.3012(3) 0.4974(3) 0.0513(13) Uani 1.0 8 d .
C253 C 0.7615(4) 0.2941(4) 0.5393(3) 0.0673(18) Uani 1.0 8 d .
C254 C 0.8146(4) 0.3363(4) 0.5420(4) 0.081(3) Uani 1.0 8 d .
C255 C 0.8087(4) 0.3862(4) 0.5033(5) 0.086(3) Uani 1.0 8 d .
C256 C 0.7486(4) 0.3942(3) 0.4604(4) 0.0679(17) Uani 1.0 8 d .
C331 C 0.8492(3) 0.3705(3) 0.2864(3) 0.0534(14) Uani 1.0 8 d .
C332 C 0.8123(5) 0.4200(4) 0.2697(5) 0.101(3) Uani 1.0 8 d .
C333 C 0.8469(7) 0.4706(4) 0.2472(6) 0.119(4) Uani 1.0 8 d .
C334 C 0.9202(6) 0.4722(5) 0.2439(5) 0.105(4) Uani 1.0 8 d .
C335 C 0.9587(5) 0.4229(6) 0.2580(5) 0.135(5) Uani 1.0 8 d .
C336 C 0.9243(4) 0.3714(5) 0.2796(5) 0.105(4) Uani 1.0 8 d .
C351 C 0.7868(3) 0.1772(3) 0.4023(3) 0.0425(11) Uani 1.0 8 d .
C352 C 0.8512(4) 0.1453(3) 0.3978(3) 0.0592(15) Uani 1.0 8 d .
C353 C 0.8592(5) 0.0920(4) 0.4318(4) 0.080(2) Uani 1.0 8 d .
C354 C 0.8028(5) 0.0708(3) 0.4705(4) 0.078(2) Uani 1.0 8 d .
C355 C 0.7387(4) 0.1019(3) 0.4756(4) 0.0680(18) Uani 1.0 8 d .
C356 C 0.7309(3) 0.1552(3) 0.4425(3) 0.0518(13) Uani 1.0 8 d .
H1A H 0.5239 0.4444 0.1396 0.1471 Uiso 1.0 8 calc R
H1B H 0.5388 0.4411 0.0616 0.1471 Uiso 1.0 8 calc R
H1C H 0.4712 0.4084 0.0926 0.1471 Uiso 1.0 8 calc R
H14 H 0.3693 0.1911 0.4531 0.0542 Uiso 1.0 8 calc R
H24 H 0.6009 0.4494 0.4377 0.0559 Uiso 1.0 8 calc R
H32 H 0.7117 0.3304 0.2856 0.0459 Uiso 1.0 8 calc R
H34 H 0.8892 0.2645 0.3615 0.0545 Uiso 1.0 8 calc R
H132 H 0.2924 0.1210 0.3966 0.0842 Uiso 1.0 8 calc R
H133 H 0.1834 0.0922 0.3476 0.1031 Uiso 1.0 8 calc R
H134 H 0.1551 0.1216 0.2401 0.1012 Uiso 1.0 8 calc R
H135 H 0.2396 0.1722 0.1769 0.0892 Uiso 1.0 8 calc R
H136 H 0.3494 0.1995 0.2238 0.0620 Uiso 1.0 8 calc R
H152 H 0.4847 0.3219 0.4895 0.0676 Uiso 1.0 8 calc R
H153 H 0.5303 0.3477 0.5943 0.0915 Uiso 1.0 8 calc R
H154 H 0.5826 0.2782 0.6624 0.1041 Uiso 1.0 8 calc R
H155 H 0.5903 0.1815 0.6269 0.1101 Uiso 1.0 8 calc R
H156 H 0.5441 0.1548 0.5225 0.0839 Uiso 1.0 8 calc R
H232 H 0.4832 0.4940 0.4443 0.0846 Uiso 1.0 8 calc R
H233 H 0.3839 0.5549 0.4315 0.0922 Uiso 1.0 8 calc R
H234 H 0.3048 0.5418 0.3437 0.0908 Uiso 1.0 8 calc R
H235 H 0.3299 0.4711 0.2640 0.1016 Uiso 1.0 8 calc R
H236 H 0.4297 0.4104 0.2747 0.0822 Uiso 1.0 8 calc R
H252 H 0.6655 0.2722 0.4961 0.0616 Uiso 1.0 8 calc R
H253 H 0.7655 0.2603 0.5658 0.0808 Uiso 1.0 8 calc R
H254 H 0.8548 0.3312 0.5701 0.0974 Uiso 1.0 8 calc R
H255 H 0.8448 0.4150 0.5056 0.1038 Uiso 1.0 8 calc R
H256 H 0.7449 0.4281 0.4342 0.0815 Uiso 1.0 8 calc R
H332 H 0.7617 0.4202 0.2736 0.1216 Uiso 1.0 8 calc R
H333 H 0.8196 0.5034 0.2343 0.1433 Uiso 1.0 8 calc R
H334 H 0.9442 0.5069 0.2320 0.1261 Uiso 1.0 8 calc R
H335 H 1.0092 0.4232 0.2533 0.1624 Uiso 1.0 8 calc R
H336 H 0.9516 0.3378 0.2894 0.1255 Uiso 1.0 8 calc R
H352 H 0.8894 0.1598 0.3717 0.0710 Uiso 1.0 8 calc R
H353 H 0.9025 0.0707 0.4282 0.0957 Uiso 1.0 8 calc R
H354 H 0.8082 0.0352 0.4935 0.0933 Uiso 1.0 8 calc R
H355 H 0.7004 0.0869 0.5013 0.0816 Uiso 1.0 8 calc R
H356 H 0.6878 0.1766 0.4471 0.0622 Uiso 1.0 8 calc R

loop_
_atom_site_aniso_label
_atom_site_aniso_U_11
_atom_site_aniso_U_22
_atom_site_aniso_U_33
_atom_site_aniso_U_12
_atom_site_aniso_U_13
_atom_site_aniso_U_23
Pt1 0.02561(9) 0.03366(10) 0.03082(9) -0.00117(6) -0.00002(6) -0.00170(6)
Cu1 0.0353(3) 0.0471(4) 0.0343(3) -0.0052(3) 0.0064(3) -0.0076(3)
Cl1 0.0385(6) 0.0349(6) 0.0468(7) -0.0016(5) 0.0037(5) -0.0027(5)
N1 0.114(7) 0.114(8) 0.187(10) 0.034(6) -0.008(7) 0.009(7)
N11 0.0269(17) 0.042(2) 0.0330(18) -0.0022(15) 0.0016(14) -0.0072(16)
N12 0.0278(17) 0.043(3) 0.0341(19) -0.0047(15) 0.0001(14) -0.0048(16)
N21 0.0294(17) 0.035(2) 0.0334(19) -0.0003(14) -0.0043(14) -0.0025(15)
N22 0.0308(18) 0.039(2) 0.0330(19) 0.0042(15) -0.0034(14) -0.0032(16)
N31 0.0297(18) 0.0327(19) 0.036(2) -0.0011(14) 0.0007(15) 0.0006(15)
N32 0.0315(19) 0.039(2) 0.044(3) -0.0008(15) -0.0022(16) 0.0014(17)
C1 0.179(10) 0.065(6) 0.124(8) 0.013(7) -0.036(8) 0.003(5)
C2 0.082(5) 0.076(6) 0.093(6) -0.008(4) -0.013(5) -0.001(5)
C13 0.029(2) 0.046(3) 0.038(3) -0.0033(18) 0.0050(17) -0.004(2)
C14 0.032(3) 0.066(4) 0.038(3) -0.007(2) 0.0083(19) -0.005(3)
C15 0.035(3) 0.044(3) 0.036(3) 0.0008(19) 0.0017(18) -0.006(2)
C23 0.043(3) 0.035(3) 0.041(3) 0.0017(19) -0.003(2) -0.002(2)
C24 0.049(3) 0.037(3) 0.054(3) 0.000(2) -0.009(3) -0.013(3)
C25 0.035(3) 0.045(3) 0.044(3) -0.0018(19) -0.0065(19) -0.010(2)
C33 0.034(3) 0.054(3) 0.042(3) -0.011(2) -0.0032(19) 0.001(3)
C34 0.030(3) 0.059(4) 0.047(3) -0.002(2) -0.004(2) -0.002(3)
C35 0.028(2) 0.042(3) 0.041(3) 0.0024(18) -0.0019(17) -0.0029(19)
C131 0.031(3) 0.058(4) 0.043(3) -0.007(2) 0.0060(19) -0.014(3)
C132 0.049(4) 0.108(6) 0.053(4) -0.032(4) 0.010(3) -0.010(4)
C133 0.051(4) 0.118(7) 0.089(6) -0.039(4) 0.016(4) -0.024(5)
C134 0.045(4) 0.126(7) 0.082(6) -0.017(4) -0.004(4) -0.041(5)
C135 0.054(4) 0.103(6) 0.066(4) 0.006(4) -0.013(3) -0.012(4)
C136 0.041(3) 0.062(4) 0.052(4) -0.002(3) 0.001(3) -0.010(3)
C151 0.034(3) 0.059(3) 0.034(3) -0.004(2) 0.0046(19) -0.006(3)
C152 0.052(3) 0.066(4) 0.051(3) -0.005(3) 0.006(3) -0.017(3)
C153 0.071(5) 0.100(6) 0.057(4) -0.016(4) 0.012(4) -0.034(4)
C154 0.073(5) 0.144(9) 0.043(4) -0.028(5) -0.007(4) -0.018(5)
C155 0.088(6) 0.137(8) 0.050(4) -0.011(6) -0.022(4) 0.015(5)
C156 0.078(5) 0.078(5) 0.055(4) 0.004(4) -0.014(4) 0.000(3)
C231 0.044(3) 0.042(3) 0.053(3) 0.002(2) 0.001(3) -0.001(3)
C232 0.088(5) 0.068(5) 0.056(4) 0.034(4) -0.011(4) -0.010(3)
C233 0.086(5) 0.064(5) 0.081(5) 0.034(4) 0.009(4) -0.005(4)
C234 0.056(4) 0.053(4) 0.119(7) 0.019(3) -0.003(4) 0.006(4)
C235 0.066(4) 0.065(5) 0.123(7) 0.016(4) -0.042(5) -0.006(5)
C236 0.065(4) 0.047(4) 0.094(5) 0.012(3) -0.033(4) -0.015(4)
C251 0.034(3) 0.059(4) 0.045(3) 0.002(2) -0.006(2) -0.015(3)
C252 0.045(3) 0.061(4) 0.048(3) 0.007(3) -0.008(3) -0.007(3)
C253 0.053(4) 0.098(5) 0.052(4) 0.020(4) -0.014(3) -0.004(4)
C254 0.048(4) 0.125(7) 0.070(5) 0.011(4) -0.021(4) -0.011(5)
C255 0.052(4) 0.108(7) 0.100(6) -0.020(4) -0.023(4) -0.023(5)
C256 0.057(4) 0.070(4) 0.077(5) -0.015(3) -0.019(3) -0.008(4)
C331 0.048(3) 0.065(4) 0.047(3) -0.023(3) -0.002(3) 0.002(3)
C332 0.077(5) 0.057(5) 0.170(9) -0.009(4) 0.036(6) 0.024(5)
C333 0.121(9) 0.058(5) 0.179(11) -0.017(5) 0.041(7) 0.020(6)
C334 0.117(8) 0.101(7) 0.097(7) -0.065(7) -0.015(6) 0.027(5)
C335 0.070(6) 0.186(12) 0.150(9) -0.080(7) -0.036(6) 0.089(9)
C336 0.053(4) 0.137(8) 0.123(7) -0.035(5) -0.023(5) 0.070(6)
C351 0.040(3) 0.047(3) 0.040(3) 0.006(2) -0.012(2) 0.000(2)
C352 0.053(4) 0.061(4) 0.063(4) 0.016(3) -0.009(3) -0.002(3)
C353 0.079(5) 0.069(5) 0.091(6) 0.029(4) -0.025(4) 0.003(4)
C354 0.100(6) 0.048(4) 0.085(5) 0.010(4) -0.031(5) 0.012(4)
C355 0.073(4) 0.061(4) 0.071(5) -0.013(3) -0.023(4) 0.020(3)
C356 0.050(3) 0.055(4) 0.050(3) 0.001(3) -0.012(3) 0.008(3)

loop_
_atom_type_symbol
_atom_type_description
_atom_type_scat_dispersion_real
_atom_type_scat_dispersion_imag
_atom_type_scat_source
C C 0.0033 0.0016
;
International Tables for Crystallography
(1992, Vol. C, Tables 4.2.6.8 and 6.1.1.4)
;
H H 0.0000 0.0000
;
International Tables for Crystallography
(1992, Vol. C, Table 6.1.1.4)
;
Cl Cl 0.1484 0.1585
;
International Tables for Crystallography
(1992, Vol. C, Tables 4.2.6.8 and 6.1.1.4)
;
Cu Cu 0.3201 1.2651
;
International Tables for Crystallography
(1992, Vol. C, Tables 4.2.6.8 and 6.1.1.4)
;
N N 0.0061 0.0033
;
International Tables for Crystallography
(1992, Vol. C, Tables 4.2.6.8 and 6.1.1.4)
;
Pt Pt -1.7033 8.3905
;
International Tables for Crystallography
(1992, Vol. C, Tables 4.2.6.8 and 6.1.1.4)
;

loop_
_geom_angle_atom_site_label_1
_geom_angle_atom_site_label_2
_geom_angle_atom_site_label_3
_geom_angle
_geom_angle_publ_flag
_geom_angle_site_symmetry_1
_geom_angle_site_symmetry_3
Cl1 Pt1 N11 89.10(12) yes . .
Cl1 Pt1 N21 173.88(11) yes . .
Cl1 Pt1 N31 91.34(11) yes . .
N11 Pt1 N21 89.75(15) yes . .
N11 Pt1 N31 174.57(15) yes . .
N21 Pt1 N31 90.37(14) yes . .
N12 Cu1 N22 169.91(17) yes . 6_555
Pt1 N11 N12 122.2(3) yes . .
Pt1 N11 C15 128.2(3) yes . .
N12 N11 C15 109.5(4) yes . .
Cu1 N12 N11 118.5(3) yes . .
Cu1 N12 C13 133.4(3) yes . .
N11 N12 C13 107.0(4) yes . .
Pt1 N21 N22 116.1(3) yes . .
Pt1 N21 C25 135.3(3) yes . .
N22 N21 C25 108.6(4) yes . .
Cu1 N22 N21 116.7(3) yes 6_555 .
Cu1 N22 C23 129.7(4) yes 6_555 .
N21 N22 C23 107.2(4) yes . .
Pt1 N31 N32 119.4(3) yes . .
Pt1 N31 C35 133.7(3) yes . .
N32 N31 C35 106.0(4) yes . .
N31 N32 C33 111.8(4) yes . .
N1 C2 C1 177.0(10) yes . .
N12 C13 C14 109.3(4) yes . .
N12 C13 C131 123.7(4) yes . .
C14 C13 C131 127.0(4) yes . .
C13 C14 C15 106.3(4) yes . .
N11 C15 C14 107.9(4) yes . .
N11 C15 C151 124.9(4) yes . .
C14 C15 C151 127.2(5) yes . .
N22 C23 C24 109.1(4) yes . .
N22 C23 C231 122.9(5) yes . .
C24 C23 C231 127.8(5) yes . .
C23 C24 C25 106.6(5) yes . .
N21 C25 C24 108.5(4) yes . .
N21 C25 C251 125.3(5) yes . .
C24 C25 C251 126.1(5) yes . .
N32 C33 C34 105.8(5) yes . .
N32 C33 C331 123.0(5) yes . .
C34 C33 C331 131.1(5) yes . .
C33 C34 C35 107.2(5) yes . .
N31 C35 C34 109.2(5) yes . .
N31 C35 C351 125.4(4) yes . .
C34 C35 C351 125.4(5) yes . .
C13 C131 C132 117.9(5) yes . .
C13 C131 C136 124.2(5) yes . .
C132 C131 C136 117.8(5) yes . .
C131 C132 C133 120.6(6) yes . .
C132 C133 C134 120.3(7) yes . .
C133 C134 C135 119.9(7) yes . .
C134 C135 C136 120.3(7) yes . .
C131 C136 C135 121.1(6) yes . .
C15 C151 C152 120.3(5) yes . .
C15 C151 C156 121.4(5) yes . .
C152 C151 C156 118.1(5) yes . .
C151 C152 C153 120.4(6) yes . .
C152 C153 C154 120.6(8) yes . .
C153 C154 C155 120.0(7) yes . .
C154 C155 C156 119.7(8) yes . .
C151 C156 C155 121.2(7) yes . .
C23 C231 C232 119.3(5) yes . .
C23 C231 C236 124.3(5) yes . .
C232 C231 C236 116.4(6) yes . .
C231 C232 C233 121.8(6) yes . .
C232 C233 C234 120.7(7) yes . .
C233 C234 C235 118.8(7) yes . .
C234 C235 C236 121.1(8) yes . .
C231 C236 C235 121.1(7) yes . .
C25 C251 C252 122.0(5) yes . .
C25 C251 C256 118.9(5) yes . .
C252 C251 C256 118.9(5) yes . .
C251 C252 C253 120.6(6) yes . .
C252 C253 C254 120.5(7) yes . .
C253 C254 C255 120.0(7) yes . .
C254 C255 C256 120.5(7) yes . .
C251 C256 C255 119.7(7) yes . .
C33 C331 C332 123.1(6) yes . .
C33 C331 C336 119.3(6) yes . .
C332 C331 C336 117.6(7) yes . .
C331 C332 C333 122.4(8) yes . .
C332 C333 C334 119.8(9) yes . .
C333 C334 C335 119.2(10) yes . .
C334 C335 C336 121.3(9) yes . .
C331 C336 C335 119.5(8) yes . .
C35 C351 C352 117.6(5) yes . .
C35 C351 C356 123.8(5) yes . .
C352 C351 C356 118.6(5) yes . .
C351 C352 C353 120.7(6) yes . .
C352 C353 C354 119.6(7) yes . .
C353 C354 C355 120.4(7) yes . .
C354 C355 C356 120.0(6) yes . .
C351 C356 C355 120.6(6) yes . .
N31 N32 H32 124.077 no . .
C33 N32 H32 124.094 no . .
C2 C1 H1A 109.462 no . .
C2 C1 H1B 109.473 no . .
C2 C1 H1C 109.478 no . .
H1A C1 H1B 109.472 no . .
H1A C1 H1C 109.470 no . .
H1B C1 H1C 109.473 no . .
C13 C14 H14 126.858 no . .
C15 C14 H14 126.852 no . .
C23 C24 H24 126.691 no . .
C25 C24 H24 126.686 no . .
C33 C34 H34 126.411 no . .
C35 C34 H34 126.410 no . .
C131 C132 H132 119.691 no . .
C133 C132 H132 119.719 no . .
C132 C133 H133 119.843 no . .
C134 C133 H133 119.847 no . .
C133 C134 H134 120.082 no . .
C135 C134 H134 120.055 no . .
C134 C135 H135 119.861 no . .
C136 C135 H135 119.852 no . .
C131 C136 H136 119.478 no . .
C135 C136 H136 119.468 no . .
C151 C152 H152 119.819 no . .
C153 C152 H152 119.825 no . .
C152 C153 H153 119.724 no . .
C154 C153 H153 119.720 no . .
C153 C154 H154 119.975 no . .
C155 C154 H154 119.978 no . .
C154 C155 H155 120.175 no . .
C156 C155 H155 120.155 no . .
C151 C156 H156 119.371 no . .
C155 C156 H156 119.379 no . .
C231 C232 H232 119.109 no . .
C233 C232 H232 119.118 no . .
C232 C233 H233 119.637 no . .
C234 C233 H233 119.640 no . .
C233 C234 H234 120.610 no . .
C235 C234 H234 120.625 no . .
C234 C235 H235 119.425 no . .
C236 C235 H235 119.428 no . .
C231 C236 H236 119.435 no . .
C235 C236 H236 119.446 no . .
C251 C252 H252 119.717 no . .
C253 C252 H252 119.723 no . .
C252 C253 H253 119.764 no . .
C254 C253 H253 119.770 no . .
C253 C254 H254 120.037 no . .
C255 C254 H254 120.009 no . .
C254 C255 H255 119.760 no . .
C256 C255 H255 119.751 no . .
C251 C256 H256 120.171 no . .
C255 C256 H256 120.155 no . .
C331 C332 H332 118.799 no . .
C333 C332 H332 118.783 no . .
C332 C333 H333 120.107 no . .
C334 C333 H333 120.121 no . .
C333 C334 H334 120.394 no . .
C335 C334 H334 120.373 no . .
C334 C335 H335 119.353 no . .
C336 C335 H335 119.333 no . .
C331 C336 H336 120.246 no . .
C335 C336 H336 120.219 no . .
C351 C352 H352 119.653 no . .
C353 C352 H352 119.643 no . .
C352 C353 H353 120.189 no . .
C354 C353 H353 120.195 no . .
C353 C354 H354 119.781 no . .
C355 C354 H354 119.786 no . .
C354 C355 H355 119.982 no . .
C356 C355 H355 119.981 no . .
C351 C356 H356 119.708 no . .
C355 C356 H356 119.721 no . .

loop_
_geom_bond_atom_site_label_1
_geom_bond_atom_site_label_2
_geom_bond_distance
_geom_bond_publ_flag
_geom_bond_site_symmetry_2
Pt1 Cl1 2.3243(12) yes .
Pt1 N11 2.004(4) yes .
Pt1 N21 2.020(4) yes .
Pt1 N31 2.022(4) yes .
Cu1 N12 1.888(4) yes .
Cu1 N22 1.894(4) yes 6_555
N1 C2 1.113(13) yes .
N11 N12 1.370(5) yes .
N11 C15 1.346(6) yes .
N12 C13 1.353(6) yes .
N21 N22 1.379(5) yes .
N21 C25 1.352(6) yes .
N22 C23 1.354(6) yes .
N31 N32 1.360(6) yes .
N31 C35 1.342(6) yes .
N32 C33 1.347(6) yes .
C1 C2 1.445(13) yes .
C13 C14 1.380(7) yes .
C13 C131 1.473(7) yes .
C14 C15 1.388(7) yes .
C15 C151 1.481(7) yes .
C23 C24 1.382(7) yes .
C23 C231 1.467(7) yes .
C24 C25 1.375(7) yes .
C25 C251 1.477(7) yes .
C33 C34 1.378(8) yes .
C33 C331 1.465(8) yes .
C34 C35 1.394(7) yes .
C35 C351 1.481(7) yes .
C131 C132 1.387(9) yes .
C131 C136 1.382(8) yes .
C132 C133 1.389(10) yes .
C133 C134 1.359(11) yes .
C134 C135 1.366(11) yes .
C135 C136 1.379(9) yes .
C151 C152 1.390(8) yes .
C151 C156 1.371(9) yes .
C152 C153 1.386(9) yes .
C153 C154 1.356(12) yes .
C154 C155 1.370(15) yes .
C155 C156 1.388(10) yes .
C231 C232 1.385(9) yes .
C231 C236 1.378(9) yes .
C232 C233 1.382(10) yes .
C233 C234 1.348(11) yes .
C234 C235 1.363(11) yes .
C235 C236 1.383(10) yes .
C251 C252 1.385(8) yes .
C251 C256 1.388(9) yes .
C252 C253 1.385(8) yes .
C253 C254 1.365(11) yes .
C254 C255 1.367(12) yes .
C255 C256 1.401(10) yes .
C331 C332 1.350(10) yes .
C331 C336 1.381(9) yes .
C332 C333 1.382(13) yes .
C333 C334 1.345(16) yes .
C334 C335 1.350(16) yes .
C335 C336 1.392(15) yes .
C351 C352 1.384(8) yes .
C351 C356 1.388(8) yes .
C352 C353 1.389(10) yes .
C353 C354 1.372(11) yes .
C354 C355 1.373(11) yes .
C355 C356 1.381(9) yes .
N32 H32 0.860 no .
C1 H1A 0.960 no .
C1 H1B 0.960 no .
C1 H1C 0.960 no .
C14 H14 0.930 no .
C24 H24 0.930 no .
C34 H34 0.930 no .
C132 H132 0.930 no .
C133 H133 0.930 no .
C134 H134 0.930 no .
C135 H135 0.930 no .
C136 H136 0.930 no .
C152 H152 0.930 no .
C153 H153 0.930 no .
C154 H154 0.930 no .
C155 H155 0.930 no .
C156 H156 0.930 no .
C232 H232 0.930 no .
C233 H233 0.930 no .
C234 H234 0.930 no .
C235 H235 0.930 no .
C236 H236 0.930 no .
C252 H252 0.930 no .
C253 H253 0.930 no .
C254 H254 0.930 no .
C255 H255 0.930 no .
C256 H256 0.930 no .
C332 H332 0.930 no .
C333 H333 0.930 no .
C334 H334 0.930 no .
C335 H335 0.930 no .
C336 H336 0.930 no .
C352 H352 0.930 no .
C353 H353 0.930 no .
C354 H354 0.930 no .
C355 H355 0.930 no .
C356 H356 0.930 no .

loop_
_geom_contact_atom_site_label_1
_geom_contact_atom_site_label_2
_geom_contact_distance
_geom_contact_publ_flag
_geom_contact_site_symmetry_2
Pt1 Cu1 3.3458(7) no .
Pt1 Cu1 3.2127(7) no 6_555
Pt1 C151 3.452(5) no .
Pt1 C356 3.399(6) no .
Cu1 Cu1 3.1465(10) no 6_555
Cu1 Cl1 2.9151(13) no .
Cu1 N11 3.055(4) no 6_555
Cu1 N12 2.991(4) no 6_555
Cu1 C131 3.486(5) no .
Cu1 C136 3.379(6) no .
Cu1 C231 3.468(6) no 6_555
Cu1 C236 3.196(7) no 6_555
Cl1 N12 3.325(4) no .
Cl1 N22 3.563(4) no 6_555
Cl1 N32 3.226(4) no 6_555
Cl1 C351 3.533(5) no .
Cl1 C356 3.282(6) no .
N11 N22 3.014(6) no .
N11 C152 3.378(7) no .
N11 C156 3.398(8) no .
N12 C136 3.056(7) no .
N21 N32 3.051(5) no .
N21 C15 3.389(6) no .
N21 C151 3.429(6) no .
N21 C152 3.277(7) no .
N21 C252 3.124(7) no .
N22 C15 3.524(7) no .
N22 C152 3.572(7) no .
N22 C236 3.015(8) no .
N31 N31 3.488(5) no 6_555
N31 N32 3.223(6) no 6_555
N31 C25 3.326(6) no .
N31 C251 3.226(7) no .
N31 C252 3.333(7) no .
N31 C356 3.091(7) no .
N32 N32 3.427(6) no 6_555
N32 C25 3.250(6) no .
N32 C35 3.583(7) no 6_555
N32 C251 3.255(7) no .
N32 C332 2.954(9) no .
N32 C351 3.598(7) no .
C14 C132 3.002(8) no .
C14 C152 3.442(8) no .
C14 C156 3.396(8) no .
C24 C232 3.024(9) no .
C24 C256 3.084(8) no .
C25 C152 3.387(8) no .
C34 C336 3.074(11) no .
C34 C352 2.994(9) no .
C35 C252 3.386(7) no .
C131 C134 2.781(9) no .
C132 C135 2.741(10) no .
C133 C136 2.739(10) no .
C136 C136 3.226(9) no 6_555
C136 C236 3.473(9) no 6_555
C151 C154 2.778(9) no .
C152 C155 2.746(11) no .
C153 C156 2.736(11) no .
C153 C252 3.491(9) no .
C154 C252 3.580(10) no .
C231 C234 2.800(9) no .
C232 C235 2.710(11) no .
C233 C236 2.727(10) no .
C251 C254 2.781(9) no .
C252 C255 2.750(10) no .
C252 C356 3.519(8) no .
C253 C256 2.759(10) no .
C331 C334 2.775(12) no .
C332 C335 2.692(13) no .
C333 C336 2.731(14) no .
C351 C354 2.774(9) no .
C352 C355 2.754(9) no .
C353 C356 2.759(10) no .
C14 C253 3.520(9) no 8_456
C132 C355 3.562(9) no 8_456
C134 C234 3.422(11) no 7_545
C234 C134 3.422(11) no 7_555
C253 C14 3.520(9) no 8_556
C355 C132 3.562(9) no 8_556
Pt1 H32 3.0286 no .
Pt1 H32 3.5715 no 6_555
Pt1 H252 3.1544 no .
Pt1 H356 2.7471 no .
Cu1 H136 2.7828 no .
Cu1 H236 2.4532 no 6_555
Cl1 H32 2.4312 no 6_555
Cl1 H332 3.2275 no 6_555
Cl1 H356 3.0765 no .
N1 H1A 3.0196 no .
N1 H1B 2.9997 no .
N1 H1C 3.0291 no .
N11 H14 3.1094 no .
N11 H152 3.3719 no .
N11 H156 3.4068 no .
N12 H14 3.1266 no .
N12 H136 2.8146 no .
N12 H136 3.2170 no 6_555
N12 H236 3.1572 no 6_555
N21 H24 3.1112 no .
N21 H32 2.8145 no .
N21 H152 2.9976 no .
N21 H252 2.9244 no .
N22 H24 3.1250 no .
N22 H32 3.5352 no .
N22 H152 2.9651 no .
N22 H236 2.7802 no .
N31 H32 3.1384 no 6_555
N31 H34 3.1246 no .
N31 H252 3.3099 no .
N31 H356 2.8800 no .
N32 H34 3.0758 no .
N32 H332 2.6615 no .
C13 H132 2.5863 no .
C13 H136 2.7011 no .
C13 H136 3.1211 no 6_555
C13 H236 3.3674 no 6_555
C14 H132 2.7190 no .
C14 H152 3.4703 no .
C14 H156 3.3921 no .
C15 H152 2.6436 no .
C15 H156 2.6385 no .
C23 H152 3.0612 no .
C23 H232 2.5982 no .
C23 H236 2.6919 no .
C24 H152 3.1971 no .
C24 H232 2.7124 no .
C24 H256 2.8888 no .
C25 H32 3.0922 no .
C25 H152 3.1438 no .
C25 H252 2.6672 no .
C25 H256 2.6168 no .
C33 H332 2.6302 no .
C33 H336 2.6111 no .
C34 H32 3.0029 no .
C34 H336 2.8006 no .
C34 H352 2.6924 no .
C35 H32 2.9835 no .
C35 H32 3.5415 no 6_555
C35 H252 3.4826 no .
C35 H352 2.5805 no .
C35 H356 2.7050 no .
C131 H14 2.8572 no .
C131 H133 3.2473 no .
C131 H135 3.2389 no .
C131 H136 3.1834 no 6_555
C131 H235 3.4602 no 6_555
C131 H236 3.0481 no 6_555
C132 H14 2.8854 no .
C132 H134 3.2242 no .
C132 H136 3.2137 no .
C132 H235 3.3888 no 6_555
C133 H135 3.1964 no .
C133 H235 3.3268 no 6_555
C134 H132 3.2180 no .
C134 H136 3.2149 no .
C134 H235 3.3500 no 6_555
C135 H133 3.1972 no .
C135 H235 3.3647 no 6_555
C136 H132 3.2144 no .
C136 H134 3.2202 no .
C136 H136 2.8727 no 6_555
C136 H235 3.4103 no 6_555
C136 H236 2.9409 no 6_555
C151 H14 2.8738 no .
C151 H153 3.2444 no .
C151 H155 3.2391 no .
C151 H252 2.9794 no .
C152 H154 3.2203 no .
C152 H156 3.2102 no .
C152 H252 2.9936 no .
C153 H155 3.2005 no .
C153 H252 3.0486 no .
C154 H152 3.2150 no .
C154 H156 3.2196 no .
C154 H252 3.0798 no .
C155 H153 3.1998 no .
C155 H252 3.0491 no .
C156 H14 3.5538 no .
C156 H152 3.2103 no .
C156 H154 3.2259 no .
C156 H252 2.9937 no .
C156 H356 3.2401 no .
C231 H24 2.8693 no .
C231 H233 3.2491 no .
C231 H235 3.2362 no .
C232 H24 2.9234 no .
C232 H234 3.2157 no .
C232 H236 3.1955 no .
C233 H235 3.1711 no .
C234 H232 3.2018 no .
C234 H236 3.2221 no .
C235 H233 3.1746 no .
C236 H136 3.4490 no 6_555
C236 H232 3.1927 no .
C236 H234 3.2322 no .
C251 H24 2.8373 no .
C251 H32 3.4428 no .
C251 H253 3.2413 no .
C251 H255 3.2485 no .
C252 H254 3.2266 no .
C252 H256 3.2305 no .
C252 H356 3.0000 no .
C253 H255 3.2029 no .
C253 H356 3.4945 no .
C254 H252 3.2217 no .
C254 H256 3.2384 no .
C255 H253 3.2032 no .
C256 H24 3.0147 no .
C256 H252 3.2283 no .
C256 H254 3.2424 no .
C331 H32 2.6771 no .
C331 H34 2.9151 no .
C331 H333 3.2242 no .
C331 H335 3.2314 no .
C331 H352 3.2851 no 6_555
C332 H32 2.7580 no .
C332 H256 3.4838 no .
C332 H334 3.2034 no .
C332 H336 3.1816 no .
C333 H335 3.1616 no .
C334 H332 3.1886 no .
C334 H336 3.2232 no .
C334 H353 3.5552 no 6_555
C335 H333 3.1665 no .
C335 H352 3.4192 no 6_555
C336 H34 2.9804 no .
C336 H332 3.1778 no .
C336 H334 3.2296 no .
C336 H352 3.1407 no 6_555
C351 H34 2.8414 no .
C351 H353 3.2480 no .
C351 H355 3.2419 no .
C352 H34 2.8753 no .
C352 H354 3.2265 no .
C352 H356 3.2251 no .
C353 H355 3.2194 no .
C354 H352 3.2231 no .
C354 H356 3.2216 no .
C355 H353 3.2208 no .
C356 H252 3.0934 no .
C356 H253 3.4655 no .
C356 H352 3.2254 no .
C356 H354 3.2232 no .
H14 H132 2.3977 no .
H14 H156 3.5789 no .
H24 H232 2.3844 no .
H24 H256 2.6824 no .
H32 H332 2.2404 no .
H34 H336 2.4674 no .
H34 H352 2.3766 no .
H132 H133 2.3132 no .
H133 H134 2.2884 no .
H134 H135 2.2951 no .
H135 H136 2.2995 no .
H136 H136 2.5113 no 6_555
H136 H236 2.8875 no 6_555
H152 H153 2.3095 no .
H152 H252 3.5008 no .
H153 H154 2.2812 no .
H153 H252 3.5808 no .
H154 H155 2.3025 no .
H155 H156 2.3113 no .
H155 H252 3.5792 no .
H156 H252 3.5032 no .
H156 H355 3.2753 no .
H156 H356 3.0648 no .
H232 H233 2.2948 no .
H233 H234 2.2815 no .
H234 H235 2.2934 no .
H235 H236 2.2973 no .
H252 H253 2.3080 no .
H252 H356 2.4057 no .
H253 H254 2.2921 no .
H253 H356 3.3354 no .
H254 H255 2.2934 no .
H255 H256 2.3293 no .
H256 H332 3.1962 no .
H332 H333 2.2970 no .
H333 H334 2.2832 no .
H334 H335 2.2763 no .
H335 H336 2.3154 no .
H336 H352 3.3850 no 6_555
H352 H353 2.3168 no .
H353 H354 2.3011 no .
H354 H355 2.2996 no .
H355 H356 2.3066 no .
Cl1 H1A 2.9757 no 6_555
Cl1 H333 3.3988 no 7_645
Cl1 H334 3.4550 no 7_645
N1 H1B 2.8458 no 5_665
N1 H133 2.8077 no 7_555
N1 H155 3.4456 no 2_654
N1 H156 2.9338 no 2_654
N1 H353 3.2379 no 7_655
N1 H354 3.1550 no 3_454
N1 H355 2.9750 no 2_654
N11 H1C 3.0371 no 6_555
N12 H1A 3.5157 no 6_555
N12 H1C 2.9705 no 6_555
C1 H156 3.3114 no 6_555
C1 H334 3.0894 no 4_665
C1 H353 3.4180 no 7_655
C2 H1B 3.2491 no 5_665
C2 H334 3.4102 no 4_665
C2 H353 3.5956 no 3_454
C2 H353 3.0938 no 7_655
C2 H354 3.3579 no 3_454
C13 H1C 2.7505 no 6_555
C13 H253 3.3728 no 8_456
C14 H1C 2.6832 no 6_555
C14 H253 2.9417 no 8_456
C14 H254 3.1831 no 8_456
C15 H1C 2.8874 no 6_555
C15 H254 3.3870 no 8_456
C23 H334 3.4883 no 4_665
C24 H233 3.1455 no 5_666
C25 H233 3.5424 no 5_666
C131 H1C 3.5319 no 6_555
C131 H253 3.4100 no 8_456
C132 H253 3.3410 no 8_456
C132 H355 3.4139 no 8_456
C133 H155 2.9304 no 8_456
C133 H355 3.5435 no 8_456
C134 H154 3.5288 no 3_454
C134 H155 3.2335 no 8_456
C134 H234 2.8657 no 7_545
C135 H154 3.5479 no 3_454
C135 H234 3.1763 no 7_545
C135 H253 3.5547 no 3_454
C135 H254 3.5608 no 3_454
C152 H34 3.2796 no 8_456
C152 H254 3.3676 no 8_456
C153 H34 3.0500 no 8_456
C153 H233 3.4462 no 5_666
C153 H336 3.0595 no 8_456
C154 H34 3.2267 no 8_456
C154 H336 3.1599 no 8_456
C155 H34 3.5977 no 8_456
C155 H133 3.5495 no 8_556
C155 H352 3.5214 no 8_456
C156 H352 3.4083 no 8_456
C231 H254 3.5523 no 8_456
C231 H255 3.5220 no 8_456
C231 H334 3.2266 no 4_665
C232 H24 3.5060 no 5_666
C232 H232 3.1841 no 5_666
C232 H255 3.0992 no 8_456
C233 H24 3.2624 no 5_666
C233 H153 3.2081 no 5_666
C233 H255 3.2325 no 8_456
C234 H134 2.9154 no 7_555
C234 H234 3.0789 no 4_565
C234 H335 3.5049 no 4_665
C235 H134 3.4136 no 7_555
C235 H234 3.1729 no 4_565
C235 H335 3.4354 no 4_665
C236 H334 3.1371 no 4_665
C236 H335 3.5375 no 4_665
C251 H233 3.3803 no 5_666
C253 H14 3.0580 no 8_556
C253 H135 2.8550 no 3_555
C254 H14 3.4362 no 8_556
C254 H135 3.0080 no 3_555
C254 H152 3.1928 no 8_556
C255 H152 3.5387 no 8_556
C256 H233 3.4331 no 5_666
C332 H333 3.0546 no 4_665
C333 H332 3.2154 no 4_665
C333 H333 3.1169 no 4_665
C334 H1A 2.9771 no 4_665
C336 H153 3.2063 no 8_556
C351 H14 3.2494 no 8_556
C352 H14 3.1438 no 8_556
C353 H14 3.2019 no 8_556
C354 H14 3.3424 no 8_556
C354 H132 2.8696 no 8_556
C354 H354 3.1777 no 4_655
C355 H14 3.4340 no 8_556
C355 H132 2.7471 no 8_556
C355 H354 3.2374 no 4_655
C356 H14 3.3692 no 8_556
C356 H132 3.4639 no 8_556
H1A Cl1 2.9757 no 6_555
H1A N12 3.5157 no 6_555
H1A C334 2.9771 no 4_665
H1A H236 3.2725 no .
H1A H334 2.2125 no 4_665
H1A H353 3.4332 no 7_655
H1B N1 2.8458 no 5_665
H1B C2 3.2491 no 5_665
H1B H156 2.7373 no 6_555
H1B H334 3.5824 no 4_665
H1B H353 3.1305 no 7_655
H1B H355 3.2732 no 6_555
H1C N11 3.0371 no 6_555
H1C N12 2.9705 no 6_555
H1C C13 2.7505 no 6_555
H1C C14 2.6832 no 6_555
H1C C15 2.8874 no 6_555
H1C C131 3.5319 no 6_555
H1C H14 3.0610 no 6_555
H1C H132 3.3475 no 6_555
H1C H156 3.0034 no 6_555
H1C H353 3.5182 no 3_454
H14 C253 3.0580 no 8_456
H14 C254 3.4362 no 8_456
H14 C351 3.2494 no 8_456
H14 C352 3.1438 no 8_456
H14 C353 3.2019 no 8_456
H14 C354 3.3424 no 8_456
H14 C355 3.4340 no 8_456
H14 C356 3.3692 no 8_456
H14 H1C 3.0610 no 6_555
H14 H253 2.4903 no 8_456
H14 H254 3.2134 no 8_456
H14 H352 3.5564 no 8_456
H24 C232 3.5060 no 5_666
H24 C233 3.2624 no 5_666
H24 H232 3.0744 no 5_666
H24 H233 2.6032 no 5_666
H24 H255 3.4927 no 4_665
H34 C152 3.2796 no 8_556
H34 C153 3.0500 no 8_556
H34 C154 3.2267 no 8_556
H34 C155 3.5977 no 8_556
H34 H153 3.3148 no 8_556
H34 H154 3.5854 no 8_556
H132 C354 2.8696 no 8_456
H132 C355 2.7471 no 8_456
H132 C356 3.4639 no 8_456
H132 H1C 3.3475 no 6_555
H132 H253 3.2757 no 8_456
H132 H354 2.9284 no 8_456
H132 H355 2.7401 no 8_456
H133 N1 2.8077 no 7_545
H133 C155 3.5495 no 8_456
H133 H155 2.6923 no 8_456
H133 H235 3.5256 no 7_545
H133 H355 3.0071 no 8_456
H134 C234 2.9154 no 7_545
H134 C235 3.4136 no 7_545
H134 H154 3.0438 no 3_454
H134 H155 3.1895 no 8_456
H134 H234 2.5575 no 7_545
H134 H235 3.4165 no 7_545
H134 H335 2.8606 no 6_455
H135 C253 2.8550 no 3_454
H135 C254 3.0080 no 3_454
H135 H154 3.1008 no 3_454
H135 H234 3.0859 no 7_545
H135 H253 2.7182 no 3_454
H135 H254 2.9877 no 3_454
H136 H253 3.5987 no 3_454
H136 H254 3.1200 no 3_454
H152 C254 3.1928 no 8_456
H152 C255 3.5387 no 8_456
H152 H254 2.6623 no 8_456
H152 H255 3.3186 no 8_456
H153 C233 3.2081 no 5_666
H153 C336 3.2063 no 8_456
H153 H34 3.3148 no 8_456
H153 H233 2.7534 no 5_666
H153 H335 3.4874 no 8_456
H153 H336 2.7238 no 8_456
H154 C134 3.5288 no 3_555
H154 C135 3.5479 no 3_555
H154 H34 3.5854 no 8_456
H154 H134 3.0438 no 3_555
H154 H135 3.1008 no 3_555
H154 H336 2.9123 no 8_456
H155 N1 3.4456 no 2_645
H155 C133 2.9304 no 8_556
H155 C134 3.2335 no 8_556
H155 H133 2.6923 no 8_556
H155 H134 3.1895 no 8_556
H156 N1 2.9338 no 2_645
H156 C1 3.3114 no 6_555
H156 H1B 2.7373 no 6_555
H156 H1C 3.0034 no 6_555
H156 H352 3.5239 no 8_456
H156 H353 3.3616 no 8_456
H232 C232 3.1841 no 5_666
H232 H24 3.0744 no 5_666
H232 H232 2.3027 no 5_666
H232 H255 3.2558 no 8_456
H233 C24 3.1455 no 5_666
H233 C25 3.5424 no 5_666
H233 C153 3.4462 no 5_666
H233 C251 3.3803 no 5_666
H233 C256 3.4331 no 5_666
H233 H24 2.6032 no 5_666
H233 H153 2.7534 no 5_666
H233 H255 3.4753 no 8_456
H233 H256 3.5733 no 5_666
H234 C134 2.8657 no 7_555
H234 C135 3.1763 no 7_555
H234 C234 3.0789 no 4_565
H234 C235 3.1729 no 4_565
H234 H134 2.5575 no 7_555
H234 H135 3.0859 no 7_555
H234 H234 2.7595 no 4_565
H234 H235 2.9429 no 4_565
H235 H133 3.5256 no 7_555
H235 H134 3.4165 no 7_555
H235 H234 2.9429 no 4_565
H235 H235 3.2047 no 4_565
H236 H1A 3.2725 no .
H236 H334 3.0900 no 4_665
H253 C13 3.3728 no 8_556
H253 C14 2.9417 no 8_556
H253 C131 3.4100 no 8_556
H253 C132 3.3410 no 8_556
H253 C135 3.5547 no 3_555
H253 H14 2.4903 no 8_556
H253 H132 3.2757 no 8_556
H253 H135 2.7182 no 3_555
H253 H136 3.5987 no 3_555
H254 C14 3.1831 no 8_556
H254 C15 3.3870 no 8_556
H254 C135 3.5608 no 3_555
H254 C152 3.3676 no 8_556
H254 C231 3.5523 no 8_556
H254 H14 3.2134 no 8_556
H254 H135 2.9877 no 3_555
H254 H136 3.1200 no 3_555
H254 H152 2.6623 no 8_556
H255 C231 3.5220 no 8_556
H255 C232 3.0992 no 8_556
H255 C233 3.2325 no 8_556
H255 H24 3.4927 no 4_665
H255 H152 3.3186 no 8_556
H255 H232 3.2558 no 8_556
H255 H233 3.4753 no 8_556
H256 H233 3.5733 no 5_666
H256 H256 3.2584 no 4_665
H332 C333 3.2154 no 4_665
H332 H333 2.4115 no 4_665
H333 Cl1 3.3988 no 7_655
H333 C332 3.0546 no 4_665
H333 C333 3.1169 no 4_665
H333 H332 2.4115 no 4_665
H333 H333 2.5547 no 4_665
H334 Cl1 3.4550 no 7_655
H334 C1 3.0894 no 4_665
H334 C2 3.4102 no 4_665
H334 C23 3.4883 no 4_665
H334 C231 3.2266 no 4_665
H334 C236 3.1371 no 4_665
H334 H1A 2.2125 no 4_665
H334 H1B 3.5824 no 4_665
H334 H236 3.0900 no 4_665
H335 C234 3.5049 no 4_665
H335 C235 3.4354 no 4_665
H335 C236 3.5375 no 4_665
H335 H134 2.8606 no 6_655
H335 H153 3.4874 no 8_556
H336 C153 3.0595 no 8_556
H336 C154 3.1599 no 8_556
H336 H153 2.7238 no 8_556
H336 H154 2.9123 no 8_556
H352 C155 3.5214 no 8_556
H352 C156 3.4083 no 8_556
H352 H14 3.5564 no 8_556
H352 H156 3.5239 no 8_556
H353 N1 3.2379 no 7_645
H353 C1 3.4180 no 7_645
H353 C2 3.5956 no 3_555
H353 C2 3.0938 no 7_645
H353 H1A 3.4332 no 7_645
H353 H1B 3.1305 no 7_645
H353 H1C 3.5182 no 3_555
H353 H156 3.3616 no 8_556
H354 N1 3.1550 no 3_555
H354 C2 3.3579 no 3_555
H354 C354 3.1777 no 4_655
H354 C355 3.2374 no 4_655
H354 H132 2.9284 no 8_556
H354 H354 2.6608 no 4_655
H354 H355 2.7727 no 4_655
H355 N1 2.9750 no 2_645
H355 C132 3.4139 no 8_556
H355 C133 3.5435 no 8_556
H355 H1B 3.2732 no 6_555
H355 H132 2.7401 no 8_556
H355 H133 3.0071 no 8_556
H355 H354 2.7727 no 4_655

loop_
_geom_hbond_atom_site_label_D
_geom_hbond_atom_site_label_H
_geom_hbond_atom_site_label_A
_geom_hbond_site_symmetry_A
_geom_hbond_distance_DA
_geom_hbond_distance_DH
_geom_hbond_distance_HA
_geom_hbond_angle_DHA
_geom_hbond_publ_flag
N32 H32 Cl1 6_555 3.226(4) 0.860 2.431 154.0 no
N32 H32 N31 . 1.360(6) 0.860 1.975 34.8 no

loop_
_geom_torsion_atom_site_label_1
_geom_torsion_atom_site_label_2
_geom_torsion_atom_site_label_3
_geom_torsion_atom_site_label_4
_geom_torsion
_geom_torsion_publ_flag
_geom_torsion_site_symmetry_1
_geom_torsion_site_symmetry_4
Cl1 Pt1 N11 N12 -56.6(3) no . .
Cl1 Pt1 N11 C15 119.6(3) no . .
Cl1 Pt1 N31 N32 130.7(3) no . .
Cl1 Pt1 N31 C35 -62.2(4) no . .
N11 Pt1 N21 N22 -48.2(3) no . .
N11 Pt1 N21 C25 133.3(4) no . .
N21 Pt1 N11 N12 117.4(3) no . .
N21 Pt1 N11 C15 -66.5(3) no . .
N21 Pt1 N31 N32 -43.4(3) no . .
N21 Pt1 N31 C35 123.7(4) no . .
N31 Pt1 N21 N22 137.3(3) no . .
N31 Pt1 N21 C25 -41.2(4) no . .
Pt1 N11 N12 Cu1 7.1(5) no . .
Pt1 N11 N12 C13 176.7(3) no . .
Pt1 N11 C15 C14 -175.7(3) no . .
Pt1 N11 C15 C151 2.6(7) no . .
N12 N11 C15 C14 0.8(5) no . .
N12 N11 C15 C151 179.1(4) no . .
C15 N11 N12 Cu1 -169.6(3) no . .
C15 N11 N12 C13 -0.0(5) no . .
Cu1 N12 C13 C14 166.7(3) no . .
Cu1 N12 C13 C131 -14.0(7) no . .
N11 N12 C13 C14 -0.7(5) no . .
N11 N12 C13 C131 178.6(4) no . .
Pt1 N21 N22 Cu1 -25.4(4) no . 6_555
Pt1 N21 N22 C23 179.97(19) no . .
Pt1 N21 C25 C24 178.9(3) no . .
Pt1 N21 C25 C251 -4.4(7) no . .
N22 N21 C25 C24 0.3(5) no . .
N22 N21 C25 C251 177.1(4) no . .
C25 N21 N22 Cu1 153.4(3) no . 6_555
C25 N21 N22 C23 -1.1(5) no . .
Cu1 N22 C23 C24 -148.6(3) no 6_555 .
Cu1 N22 C23 C231 36.0(6) no 6_555 .
N21 N22 C23 C24 1.6(5) no . .
N21 N22 C23 C231 -173.9(4) no . .
Pt1 N31 N32 C33 170.3(2) no . .
Pt1 N31 C35 C34 -168.4(3) no . .
Pt1 N31 C35 C351 12.7(7) no . .
N32 N31 C35 C34 -0.1(5) no . .
N32 N31 C35 C351 -179.0(4) no . .
C35 N31 N32 C33 -0.0(5) no . .
N31 N32 C33 C34 0.2(5) no . .
N31 N32 C33 C331 -176.9(4) no . .
N12 C13 C14 C15 1.2(6) no . .
N12 C13 C131 C132 154.6(5) no . .
N12 C13 C131 C136 -29.3(8) no . .
C14 C13 C131 C132 -26.2(8) no . .
C14 C13 C131 C136 149.9(5) no . .
C131 C13 C14 C15 -178.1(5) no . .
C13 C14 C15 N11 -1.2(6) no . .
C13 C14 C15 C151 -179.4(5) no . .
N11 C15 C151 C152 90.8(6) no . .
N11 C15 C151 C156 -93.8(6) no . .
C14 C15 C151 C152 -91.3(7) no . .
C14 C15 C151 C156 84.2(7) no . .
N22 C23 C24 C25 -1.4(6) no . .
N22 C23 C231 C232 153.6(4) no . .
N22 C23 C231 C236 -23.9(8) no . .
C24 C23 C231 C232 -21.0(8) no . .
C24 C23 C231 C236 161.5(5) no . .
C231 C23 C24 C25 173.8(5) no . .
C23 C24 C25 N21 0.7(6) no . .
C23 C24 C25 C251 -176.1(4) no . .
N21 C25 C251 C252 -46.2(7) no . .
N21 C25 C251 C256 139.9(5) no . .
C24 C25 C251 C252 130.0(6) no . .
C24 C25 C251 C256 -43.9(7) no . .
N32 C33 C34 C35 -0.2(6) no . .
N32 C33 C331 C332 17.1(8) no . .
N32 C33 C331 C336 -164.5(5) no . .
C34 C33 C331 C332 -159.1(5) no . .
C34 C33 C331 C336 19.2(9) no . .
C331 C33 C34 C35 176.5(5) no . .
C33 C34 C35 N31 0.2(6) no . .
C33 C34 C35 C351 179.1(4) no . .
N31 C35 C351 C352 149.0(5) no . .
N31 C35 C351 C356 -31.6(7) no . .
C34 C35 C351 C352 -29.8(7) no . .
C34 C35 C351 C356 149.6(5) no . .
C13 C131 C132 C133 174.7(5) no . .
C13 C131 C136 C135 -173.6(5) no . .
C132 C131 C136 C135 2.5(8) no . .
C136 C131 C132 C133 -1.7(9) no . .
C131 C132 C133 C134 -1.1(11) no . .
C132 C133 C134 C135 3.2(12) no . .
C133 C134 C135 C136 -2.4(12) no . .
C134 C135 C136 C131 -0.5(10) no . .
C15 C151 C152 C153 175.4(4) no . .
C15 C151 C156 C155 -175.6(5) no . .
C152 C151 C156 C155 -0.1(8) no . .
C156 C151 C152 C153 -0.2(8) no . .
C151 C152 C153 C154 0.2(9) no . .
C152 C153 C154 C155 0.0(11) no . .
C153 C154 C155 C156 -0.3(12) no . .
C154 C155 C156 C151 0.3(11) no . .
C23 C231 C232 C233 -176.5(5) no . .
C23 C231 C236 C235 175.9(5) no . .
C232 C231 C236 C235 -1.7(9) no . .
C236 C231 C232 C233 1.2(9) no . .
C231 C232 C233 C234 0.8(11) no . .
C232 C233 C234 C235 -2.3(11) no . .
C233 C234 C235 C236 1.8(11) no . .
C234 C235 C236 C231 0.2(11) no . .
C25 C251 C252 C253 -174.5(4) no . .
C25 C251 C256 C255 174.5(5) no . .
C252 C251 C256 C255 0.4(9) no . .
C256 C251 C252 C253 -0.7(8) no . .
C251 C252 C253 C254 0.3(9) no . .
C252 C253 C254 C255 0.3(10) no . .
C253 C254 C255 C256 -0.5(11) no . .
C254 C255 C256 C251 0.2(11) no . .
C33 C331 C332 C333 177.9(6) no . .
C33 C331 C336 C335 -176.8(6) no . .
C332 C331 C336 C335 1.7(11) no . .
C336 C331 C332 C333 -0.5(12) no . .
C331 C332 C333 C334 -2.8(15) no . .
C332 C333 C334 C335 4.8(14) no . .
C333 C334 C335 C336 -3.7(14) no . .
C334 C335 C336 C331 0.4(14) no . .
C35 C351 C352 C353 -179.5(5) no . .
C35 C351 C356 C355 178.8(4) no . .
C352 C351 C356 C355 -1.8(8) no . .
C356 C351 C352 C353 1.1(8) no . .
C351 C352 C353 C354 -0.4(10) no . .
C352 C353 C354 C355 0.3(11) no . .
C353 C354 C355 C356 -1.1(11) no . .
C354 C355 C356 C351 1.8(9) no . .
